data_2228513
loop_
_publ_author_name
'Li, Fu-An'

_publ_section_title
;
 Tetraaquabis[4-(pyrazin-2-ylsulfanylmethyl)benzoato]manganese(II)
 dihydrate
;
_journal_coeditor_code PK2282
_journal_issue 12
_journal_name_full 'Acta Crystallographica Section E'
_journal_page_first m1526
_journal_paper_doi 10.1107/S160053681004506X
_journal_volume 66
_journal_year 2010
_chemical_formula_iupac '[Mn (C12 H9 N2 O2 S)2 (H2 O)4], 2H2 O'
_chemical_formula_moiety 'C24 H26 Mn N4 O8 S2, 2(H2 O)'
_chemical_formula_sum 'C24 H30 Mn N4 O10 S2'
_chemical_formula_weight 653.41
_chemical_name_systematic
;
Tetraaquabis[4-(pyrazin-2-ylsulfanylmethyl)benzoato]manganese(II) dihydrate
;
_space_group_IT_number 14
_symmetry_cell_setting monoclinic
_symmetry_space_group_name_Hall '-P 2ybc'
_symmetry_space_group_name_H-M 'P 1 21/c 1'
_atom_sites_solution_hydrogens geom
_atom_sites_solution_primary direct
_atom_sites_solution_secondary difmap
_audit_creation_method SHELXL-97
_cell_angle_alpha 90.00
_cell_angle_beta 94.38(3)
_cell_angle_gamma 90.00
_cell_formula_units_Z 2
_cell_length_a 16.587(3)
_cell_length_b 7.8928(16)
_cell_length_c 10.986(2)
_cell_measurement_reflns_used 786
_cell_measurement_temperature 296(2)
_cell_measurement_theta_max 27.8764
_cell_measurement_theta_min 1.8597
_cell_volume 1434.1(5)
_computing_cell_refinement 'SAINT (Bruker, 2005)'
_computing_data_collection 'APEX2 (Bruker, 2005)'
_computing_data_reduction 'SAINT (Bruker, 2005)'
_computing_molecular_graphics 'DIAMOND (Brandenburg, 2010)'
_computing_publication_material 'SHELXTL (Sheldrick, 2008)'
_computing_structure_refinement 'SHELXL97 (Sheldrick, 2008)'
_computing_structure_solution 'SHELXS97 (Sheldrick, 2008)'
_diffrn_ambient_temperature 296(2)
_diffrn_measured_fraction_theta_full 0.998
_diffrn_measured_fraction_theta_max 0.998
_diffrn_measurement_device_type 'Bruker SMART APEXII CCD area-detector'
_diffrn_measurement_method \w
_diffrn_radiation_monochromator graphite
_diffrn_radiation_source 'fine-focus sealed tube'
_diffrn_radiation_type MoK\a
_diffrn_radiation_wavelength 0.71073
_diffrn_reflns_av_R_equivalents 0.0441
_diffrn_reflns_av_sigmaI/netI 0.0349
_diffrn_reflns_limit_h_max 21
_diffrn_reflns_limit_h_min -21
_diffrn_reflns_limit_k_max 10
_diffrn_reflns_limit_k_min -10
_diffrn_reflns_limit_l_max 14
_diffrn_reflns_limit_l_min -14
_diffrn_reflns_number 17310
_diffrn_reflns_theta_full 27.90
_diffrn_reflns_theta_max 27.90
_diffrn_reflns_theta_min 2.46
_diffrn_standards_number 0
_exptl_absorpt_coefficient_mu 0.666
_exptl_absorpt_correction_T_max 0.925
_exptl_absorpt_correction_T_min 0.865
_exptl_absorpt_correction_type multi-scan
_exptl_absorpt_process_details '(SADABS; Bruker, 2005)'
_exptl_crystal_colour colourless
_exptl_crystal_density_diffrn 1.513
_exptl_crystal_density_method 'not measured'
_exptl_crystal_description Prism
_exptl_crystal_F_000 677.8
_exptl_crystal_size_max 0.2
_exptl_crystal_size_mid 0.15
_exptl_crystal_size_min 0.14
_refine_diff_density_max 0.397
_refine_diff_density_min -0.475
_refine_ls_extinction_method none
_refine_ls_goodness_of_fit_ref 1.090
_refine_ls_hydrogen_treatment constr
_refine_ls_matrix_type full
_refine_ls_number_parameters 188
_refine_ls_number_reflns 3425
_refine_ls_number_restraints 0
_refine_ls_restrained_S_all 1.090
_refine_ls_R_factor_all 0.0724
_refine_ls_R_factor_gt 0.0640
_refine_ls_shift/su_max 0.004
_refine_ls_shift/su_mean 0.001
_refine_ls_structure_factor_coef Fsqd
_refine_ls_weighting_details 'calc w=1/[\s^2^(Fo^2^)+(0.1555P)^2^] where P=(Fo^2^+2Fc^2^)/3'
_refine_ls_weighting_scheme calc
_refine_ls_wR_factor_gt 0.2184
_refine_ls_wR_factor_ref 0.2292
_reflns_number_gt 3114
_reflns_number_total 3425
_reflns_threshold_expression I>2\S(I)
_cod_data_source_file pk2282.cif
_cod_data_source_block I
_cod_original_sg_symbol_H-M 'P 21/c'
_cod_database_code 2228513
_cod_database_fobs_code 2228513

loop_
_symmetry_equiv_pos_as_xyz
'x, y, z'
'-x, y+1/2, -z+1/2'
'-x, -y, -z'
'x, -y-1/2, z-1/2'

loop_
_atom_site_type_symbol
_atom_site_label
_atom_site_fract_x
_atom_site_fract_y
_atom_site_fract_z
_atom_site_U_iso_or_equiv
_atom_site_adp_type
_atom_site_calc_flag
_atom_site_refinement_flags
_atom_site_occupancy
_atom_site_disorder_assembly
_atom_site_disorder_group
Mn Mn1 0.0000 0.5000 1.0000 0.0317(3) Uani d S 1 . .
O O1 0.12369(15) 0.5282(3) 0.9481(2) 0.0418(6) Uani d . 1 . .
O O2 0.09688(13) 0.6123(3) 0.7547(2) 0.0437(6) Uani d . 1 . .
O O1W -0.01101(15) 0.7678(3) 0.9589(3) 0.0536(7) Uani d . 1 . .
H H1WA 0.0092 0.8455 0.9892 0.064 Uiso d R 1 . .
H H1WB -0.0570 0.8395 0.9705 0.064 Uiso d R 1 . .
O O2W 0.04302(15) 0.5499(4) 1.1920(2) 0.0467(6) Uani d . 1 . .
H H2WA 0.0503 0.6493 1.2206 0.056 Uiso d R 1 . .
H H2WB 0.0076 0.4952 1.2278 0.056 Uiso d R 1 . .
O O3W 0.88036(15) 0.0223(3) 0.9768(2) 0.0457(6) Uani d . 1 . .
H H3WA 0.8772 0.0607 0.9010 0.055 Uiso d R 1 . .
H H3WB 0.8305 -0.0081 1.0013 0.055 Uiso d R 1 . .
N N2 0.65704(18) 0.7072(4) 0.7820(3) 0.0464(7) Uani d . 1 . .
N N1 0.74665(19) 0.5955(5) 0.5930(3) 0.0536(8) Uani d . 1 . .
C C1 0.14473(17) 0.5842(4) 0.8483(3) 0.0336(6) Uani d . 1 . .
C C2 0.23309(18) 0.6181(4) 0.8372(3) 0.0332(7) Uani d . 1 . .
C C3 0.25917(19) 0.7072(4) 0.7380(3) 0.0394(7) Uani d . 1 . .
H H3 0.2217 0.7511 0.6789 0.047 Uiso calc R 1 . .
C C4 0.3410(2) 0.7298(5) 0.7279(3) 0.0442(8) Uani d . 1 . .
H H4 0.3580 0.7901 0.6618 0.053 Uiso calc R 1 . .
C C5 0.39827(19) 0.6651(4) 0.8138(3) 0.0370(7) Uani d . 1 . .
C C6 0.3719(2) 0.5780(5) 0.9120(3) 0.0405(7) Uani d . 1 . .
H H6 0.4095 0.5339 0.9707 0.049 Uiso calc R 1 . .
C C7 0.2902(2) 0.5554(5) 0.9244(3) 0.0391(7) Uani d . 1 . .
H H7 0.2734 0.4977 0.9918 0.047 Uiso calc R 1 . .
C C8 0.4882(2) 0.6883(5) 0.8047(3) 0.0468(8) Uani d . 1 . .
H H8A 0.5174 0.6071 0.8575 0.056 Uiso calc R 1 . .
H H8B 0.5037 0.8011 0.8327 0.056 Uiso calc R 1 . .
C C9 0.6222(2) 0.6573(4) 0.6757(3) 0.0402(7) Uani d . 1 . .
C C10 0.6666(2) 0.6013(5) 0.5810(3) 0.0480(9) Uani d . 1 . .
H H10 0.6396 0.5672 0.5079 0.058 Uiso calc R 1 . .
C C11 0.7822(2) 0.6467(5) 0.6995(4) 0.0517(9) Uani d . 1 . .
H H11 0.8383 0.6443 0.7114 0.062 Uiso calc R 1 . .
C C12 0.7382(2) 0.7028(5) 0.7917(4) 0.0505(9) Uani d . 1 . .
H H12 0.7655 0.7393 0.8641 0.061 Uiso calc R 1 . .
S S1 0.51581(5) 0.66040(14) 0.65082(8) 0.0518(4) Uani d P 0.997(4) . .

loop_
_atom_site_aniso_label
_atom_site_aniso_U_11
_atom_site_aniso_U_22
_atom_site_aniso_U_33
_atom_site_aniso_U_12
_atom_site_aniso_U_13
_atom_site_aniso_U_23
Mn1 0.0279(4) 0.0358(4) 0.0321(4) -0.0018(2) 0.0060(3) -0.0009(2)
O1 0.0301(12) 0.0581(15) 0.0384(13) -0.0014(10) 0.0103(10) 0.0082(10)
O2 0.0294(12) 0.0636(16) 0.0384(13) 0.0005(10) 0.0038(9) 0.0079(10)
O1W 0.0436(15) 0.0378(13) 0.0800(19) 0.0037(10) 0.0090(13) 0.0015(13)
O2W 0.0422(14) 0.0602(15) 0.0383(13) -0.0095(12) 0.0065(10) -0.0062(11)
O3W 0.0342(13) 0.0539(15) 0.0504(16) -0.0006(10) 0.0127(11) 0.0088(10)
N2 0.0366(16) 0.0584(19) 0.0453(16) -0.0020(13) 0.0107(12) 0.0020(13)
N1 0.0378(17) 0.070(2) 0.055(2) 0.0088(15) 0.0144(14) 0.0003(16)
C1 0.0256(14) 0.0343(16) 0.0417(17) 0.0015(11) 0.0075(12) 0.0022(12)
C2 0.0283(15) 0.0394(16) 0.0325(15) 0.0005(12) 0.0061(11) -0.0008(12)
C3 0.0289(15) 0.0491(19) 0.0405(18) -0.0021(13) 0.0052(12) 0.0116(14)
C4 0.0317(17) 0.058(2) 0.0437(19) -0.0041(14) 0.0091(13) 0.0167(15)
C5 0.0275(15) 0.0464(17) 0.0377(16) -0.0029(12) 0.0056(12) -0.0005(13)
C6 0.0357(17) 0.051(2) 0.0347(16) 0.0029(14) 0.0036(13) 0.0043(13)
C7 0.0365(17) 0.0490(18) 0.0326(16) -0.0031(14) 0.0089(13) 0.0042(13)
C8 0.0324(17) 0.069(2) 0.0404(19) -0.0048(15) 0.0079(14) -0.0002(16)
C9 0.0343(17) 0.0464(18) 0.0411(18) 0.0000(13) 0.0101(13) 0.0034(13)
C10 0.0401(19) 0.064(2) 0.0406(19) 0.0021(16) 0.0089(15) -0.0023(16)
C11 0.0275(17) 0.071(3) 0.057(2) 0.0069(15) 0.0097(15) 0.0095(18)
C12 0.0387(19) 0.066(2) 0.047(2) -0.0053(16) 0.0020(15) 0.0031(17)
S1 0.0299(5) 0.0853(8) 0.0409(6) 0.0005(4) 0.0080(4) -0.0027(4)

loop_
_atom_type_symbol
_atom_type_description
_atom_type_scat_dispersion_real
_atom_type_scat_dispersion_imag
_atom_type_scat_source
C C 0.0033 0.0016 'International Tables Vol C Tables 4.2.6.8 and 6.1.1.4'
H H 0.0000 0.0000 'International Tables Vol C Tables 4.2.6.8 and 6.1.1.4'
N N 0.0061 0.0033 'International Tables Vol C Tables 4.2.6.8 and 6.1.1.4'
O O 0.0106 0.0060 'International Tables Vol C Tables 4.2.6.8 and 6.1.1.4'
S S 0.1246 0.1234 'International Tables Vol C Tables 4.2.6.8 and 6.1.1.4'
Mn Mn 0.3368 0.7283 'International Tables Vol C Tables 4.2.6.8 and 6.1.1.4'

loop_
_geom_angle_atom_site_label_1
_geom_angle_atom_site_label_2
_geom_angle_atom_site_label_3
_geom_angle_site_symmetry_1
_geom_angle_site_symmetry_3
_geom_angle
_geom_angle_publ_flag
O1W Mn1 O1W . 3_567 180.0 n
O1W Mn1 O1 . . 84.97(9) ?
O1W Mn1 O1 3_567 . 95.03(9) ?
O1W Mn1 O1 . 3_567 95.03(9) ?
O1W Mn1 O1 3_567 3_567 84.97(9) ?
O1 Mn1 O1 . 3_567 180.00(4) n
O1W Mn1 O2W . 3_567 87.65(11) ?
O1W Mn1 O2W 3_567 3_567 92.35(11) ?
O1 Mn1 O2W . 3_567 90.59(9) ?
O1 Mn1 O2W 3_567 3_567 89.41(9) ?
O1W Mn1 O2W . . 92.35(11) n
O1W Mn1 O2W 3_567 . 87.65(11) ?
O1 Mn1 O2W . . 89.41(9) ?
O1 Mn1 O2W 3_567 . 90.59(9) ?
O2W Mn1 O2W 3_567 . 180.0000(10) n
C1 O1 Mn1 . . 126.4(2) ?
Mn1 O1W H1WA . . 131.8 ?
Mn1 O1W H1WB . . 126.8 ?
H1WA O1W H1WB . . 78.3 ?
Mn1 O2W H2WA . . 122.9 ?
Mn1 O2W H2WB . . 99.6 ?
H2WA O2W H2WB . . 112.5 ?
H3WA O3W H3WB . . 112.0 ?
C9 N2 C12 . . 115.5(3) ?
C10 N1 C11 . . 116.7(3) ?
O1 C1 O2 . . 124.8(3) ?
O1 C1 C2 . . 118.1(3) ?
O2 C1 C2 . . 117.2(3) ?
C7 C2 C3 . . 119.0(3) ?
C7 C2 C1 . . 120.0(3) ?
C3 C2 C1 . . 121.0(3) ?
C4 C3 C2 . . 119.6(3) ?
C4 C3 H3 . . 120.2 ?
C2 C3 H3 . . 120.2 ?
C3 C4 C5 . . 121.6(3) ?
C3 C4 H4 . . 119.2 ?
C5 C4 H4 . . 119.2 ?
C6 C5 C4 . . 118.4(3) ?
C6 C5 C8 . . 119.1(3) ?
C4 C5 C8 . . 122.5(3) ?
C5 C6 C7 . . 120.9(3) ?
C5 C6 H6 . . 119.5 ?
C7 C6 H6 . . 119.5 ?
C6 C7 C2 . . 120.6(3) ?
C6 C7 H7 . . 119.7 ?
C2 C7 H7 . . 119.7 ?
C5 C8 S1 . . 111.8(2) ?
C5 C8 H8A . . 109.3 ?
S1 C8 H8A . . 109.3 ?
C5 C8 H8B . . 109.3 ?
S1 C8 H8B . . 109.3 ?
H8A C8 H8B . . 107.9 ?
N2 C9 C10 . . 122.3(3) ?
N2 C9 S1 . . 119.7(3) ?
C10 C9 S1 . . 118.0(3) ?
N1 C10 C9 . . 121.4(3) ?
N1 C10 H10 . . 119.3 ?
C9 C10 H10 . . 119.3 ?
N1 C11 C12 . . 121.6(3) ?
N1 C11 H11 . . 119.2 ?
C12 C11 H11 . . 119.2 ?
N2 C12 C11 . . 122.6(4) ?
N2 C12 H12 . . 118.7 ?
C11 C12 H12 . . 118.7 ?
C9 S1 C8 . . 100.38(16) ?

loop_
_geom_bond_atom_site_label_1
_geom_bond_atom_site_label_2
_geom_bond_site_symmetry_2
_geom_bond_distance
_geom_bond_publ_flag
Mn1 O1W . 2.166(3) n
Mn1 O1W 3_567 2.166(3) n
Mn1 O1 . 2.182(2) n
Mn1 O1 3_567 2.182(2) n
Mn1 O2W 3_567 2.210(2) n
Mn1 O2W . 2.210(2) n
O1 C1 . 1.257(4) ?
O2 C1 . 1.269(4) ?
O1W H1WA . 0.7630 ?
O1W H1WB . 0.9660 ?
O2W H2WA . 0.8502 ?
O2W H2WB . 0.8498 ?
O3W H3WA . 0.8845 ?
O3W H3WB . 0.9213 ?
N2 C9 . 1.323(5) ?
N2 C12 . 1.343(4) ?
N1 C10 . 1.324(4) ?
N1 C11 . 1.333(5) ?
C1 C2 . 1.504(4) ?
C2 C7 . 1.385(4) ?
C2 C3 . 1.394(4) ?
C3 C4 . 1.382(4) ?
C3 H3 . 0.9300 ?
C4 C5 . 1.385(5) ?
C4 H4 . 0.9300 ?
C5 C6 . 1.378(4) ?
C5 C8 . 1.513(4) ?
C6 C7 . 1.384(5) ?
C6 H6 . 0.9300 ?
C7 H7 . 0.9300 ?
C8 S1 . 1.798(4) ?
C8 H8A . 0.9700 ?
C8 H8B . 0.9700 ?
C9 C10 . 1.391(5) ?
C9 S1 . 1.766(3) ?
C10 H10 . 0.9300 ?
C11 C12 . 1.367(5) ?
C11 H11 . 0.9300 ?
C12 H12 . 0.9300 ?

loop_
_geom_hbond_atom_site_label_D
_geom_hbond_atom_site_label_H
_geom_hbond_atom_site_label_A
_geom_hbond_site_symmetry_A
_geom_hbond_distance_DH
_geom_hbond_distance_HA
_geom_hbond_distance_DA
_geom_hbond_angle_DHA
O1W H1WA O3W 3_667 0.76 2.12 2.776(4) 145.0
O1W H1WB O3W 1_465 0.97 1.78 2.716(3) 161.5
O2W H2WA O2 4_576 0.85 2.06 2.878(4) 162.2
O2W H2WB O2 3_567 0.85 1.95 2.752(3) 156.5
O3W H3WA O2 2_646 0.88 1.84 2.696(4) 161.8
O3W H3WB N1 4_566 0.92 1.91 2.801(4) 162.9

loop_
_geom_torsion_atom_site_label_1
_geom_torsion_atom_site_label_2
_geom_torsion_atom_site_label_3
_geom_torsion_atom_site_label_4
_geom_torsion_site_symmetry_1
_geom_torsion_site_symmetry_2
_geom_torsion_site_symmetry_3
_geom_torsion_site_symmetry_4
_geom_torsion
_geom_torsion_publ_flag
O1W Mn1 O1 C1 . . . . -56.0(3) ?
O1W Mn1 O1 C1 3_567 . . . 124.0(3) ?
O2W Mn1 O1 C1 3_567 . . . 31.6(3) ?
O2W Mn1 O1 C1 . . . . -148.4(3) ?
Mn1 O1 C1 O2 . . . . -10.1(5) ?
Mn1 O1 C1 C2 . . . . 171.00(19) ?
O1 C1 C2 C7 . . . . 13.5(4) ?
O2 C1 C2 C7 . . . . -165.5(3) ?
O1 C1 C2 C3 . . . . -168.7(3) ?
O2 C1 C2 C3 . . . . 12.3(5) ?
C7 C2 C3 C4 . . . . 0.6(5) ?
C1 C2 C3 C4 . . . . -177.2(3) ?
C2 C3 C4 C5 . . . . 0.4(6) ?
C3 C4 C5 C6 . . . . -0.8(6) ?
C3 C4 C5 C8 . . . . -180.0(3) ?
C4 C5 C6 C7 . . . . 0.2(5) ?
C8 C5 C6 C7 . . . . 179.4(3) ?
C5 C6 C7 C2 . . . . 0.9(5) ?
C3 C2 C7 C6 . . . . -1.2(5) ?
C1 C2 C7 C6 . . . . 176.6(3) ?
C6 C5 C8 S1 . . . . 139.1(3) ?
C4 C5 C8 S1 . . . . -41.8(4) ?
C12 N2 C9 C10 . . . . 1.1(5) ?
C12 N2 C9 S1 . . . . -179.0(3) ?
C11 N1 C10 C9 . . . . -0.4(6) ?
N2 C9 C10 N1 . . . . -0.1(6) ?
S1 C9 C10 N1 . . . . 180.0(3) ?
C10 N1 C11 C12 . . . . -0.1(6) ?
C9 N2 C12 C11 . . . . -1.6(6) ?
N1 C11 C12 N2 . . . . 1.2(7) ?
N2 C9 S1 C8 . . . . -13.5(3) ?
C10 C9 S1 C8 . . . . 166.4(3) ?
C5 C8 S1 C9 . . . . -170.0(3) ?
